data_7124589
loop_
_publ_author_name
'Bankar, Siddheshwar K.'
'Mathew, Jopaul'
'Ramasastry, S. S. V.'

_publ_section_title
;
 Synthesis of benzofurans via an acid catalysed
 transacetalisation/Fries-type O \\rightarrow C rearrangement/Michael
 addition/ring-opening aromatisation cascade of \b-pyrones.
;
_journal_issue 32
_journal_name_full 'Chemical communications (Cambridge, England)'
_journal_page_first 5569
_journal_page_last 5572
_journal_paper_doi 10.1039/c6cc01016d
_journal_volume 52
_journal_year 2016
_chemical_formula_moiety 'C14 H16 O3'
_chemical_formula_sum 'C14 H16 O3'
_chemical_formula_weight 232.28
_space_group_crystal_system monoclinic
_space_group_IT_number 14
_space_group_name_Hall '-P 2yn'
_space_group_name_H-M_alt 'P 1 21/n 1'
_symmetry_Int_Tables_number 14
_audit_creation_date 2015-11-27
_audit_creation_method
;
Olex2 1.2
(compiled 2015.09.30 svn.r3233 for OlexSys, GUI svn.r5103)
;
_audit_update_record
;
2015-11-27 deposited with the CCDC.
2016-03-17 downloaded from the CCDC.
;
_cell_angle_alpha 90
_cell_angle_beta 103.208(7)
_cell_angle_gamma 90
_cell_formula_units_Z 4
_cell_length_a 14.498(2)
_cell_length_b 5.9876(8)
_cell_length_c 14.857(2)
_cell_measurement_reflns_used 2765
_cell_measurement_temperature 293
_cell_measurement_theta_max 27.4
_cell_measurement_theta_min 3.4
_cell_volume 1255.6(3)
_computing_cell_refinement
;
CrystalClear-SM Expert 2.0 r15 (Rigaku, 2011)
;
_computing_data_collection
;
CrystalClear-SM Expert 2.0 r15 (Rigaku, 2011)
;
_computing_data_reduction
;
CrystalClear-SM Expert 2.0 r15 (Rigaku, 2011)
;
_computing_molecular_graphics 'Olex2 (Dolomanov et al., 2009)'
_computing_publication_material 'Olex2 (Dolomanov et al., 2009)'
_computing_structure_refinement 'olex2.refine (Bourhis et al., 2015)'
_computing_structure_solution 'olex2.solve (Bourhis et al., 2015)'
_diffrn_ambient_temperature 293
_diffrn_detector CCD
_diffrn_detector_area_resol_mean 13.6612
_diffrn_measured_fraction_theta_full 0.9965
_diffrn_measured_fraction_theta_max 0.9965
_diffrn_measurement_details
;
scan:
	Number of images: 629
	           Slice: -69.0000 - 119.7000
	     Image width: 0.3000
	        Exp time: 10.0000
	   Rotation axis: Omega
	           Omega: 0.0000
	             Chi: 54.0000
	             Phi: 240.0000
	             XTD: 49.8600
	          2theta: 29.8900
scan:
	Number of images: 629
	           Slice: -69.0000 - 119.7000
	     Image width: 0.3000
	        Exp time: 10.0000
	   Rotation axis: Omega
	           Omega: 0.0000
	             Chi: 54.0000
	             Phi: 0.0000
	             XTD: 49.8600
	          2theta: 29.8900
scan:
	Number of images: 629
	           Slice: -69.0000 - 119.7000
	     Image width: 0.3000
	        Exp time: 10.0000
	   Rotation axis: Omega
	           Omega: 0.0000
	             Chi: 54.0000
	             Phi: 120.0000
	             XTD: 49.8600
	          2theta: 29.8900
;
_diffrn_measurement_device
;
XtaLABmini: Fixed Chi 2 circle
;
_diffrn_measurement_device_type
;
Rigaku Mercury375R (2x2 bin mode)
;
_diffrn_measurement_method 'profile data from \w-scans'
_diffrn_measurement_specimen_support Fiber
_diffrn_orient_matrix_type d*Trek
_diffrn_orient_matrix_UB_11 -0.052875
_diffrn_orient_matrix_UB_12 0.021387
_diffrn_orient_matrix_UB_13 0.042028
_diffrn_orient_matrix_UB_21 0.050867
_diffrn_orient_matrix_UB_22 -0.106482
_diffrn_orient_matrix_UB_23 0.118182
_diffrn_orient_matrix_UB_31 0.028046
_diffrn_orient_matrix_UB_32 0.052476
_diffrn_orient_matrix_UB_33 0.035210
_diffrn_radiation_monochromator 'Graphite Monochromator'
_diffrn_radiation_type 'Mo K\a'
_diffrn_radiation_wavelength 0.71075
_diffrn_reflns_av_R_equivalents 0.0530
_diffrn_reflns_av_unetI/netI 0.0293
_diffrn_reflns_limit_h_max 18
_diffrn_reflns_limit_h_min -18
_diffrn_reflns_limit_k_max 7
_diffrn_reflns_limit_k_min -7
_diffrn_reflns_limit_l_max 19
_diffrn_reflns_limit_l_min -19
_diffrn_reflns_number 12978
_diffrn_reflns_theta_full 27.4710
_diffrn_reflns_theta_max 27.47
_diffrn_reflns_theta_min 3.54
_diffrn_source 'Sealed Tube'
_diffrn_source_current 12.0
_diffrn_source_power 0.6
_diffrn_source_voltage 50.0
_exptl_absorpt_coefficient_mu 0.086
_exptl_absorpt_correction_T_max 1.000
_exptl_absorpt_correction_T_min 0.888
_exptl_absorpt_correction_type multi-scan
_exptl_crystal_colour Colorless
_exptl_crystal_density_diffrn 1.2287
_exptl_crystal_description Prism
_exptl_crystal_F_000 496.2782
_exptl_crystal_size_max 0.3
_exptl_crystal_size_mid 0.22
_exptl_crystal_size_min 0.16
_refine_diff_density_max 0.2179
_refine_diff_density_min -0.1712
_refine_diff_density_rms 0.0460
_refine_ls_d_res_high 0.7704
_refine_ls_d_res_low 5.7501
_refine_ls_goodness_of_fit_ref 1.0333
_refine_ls_hydrogen_treatment constr
_refine_ls_matrix_type full
_refine_ls_number_constraints 25
_refine_ls_number_parameters 157
_refine_ls_number_reflns 2864
_refine_ls_number_restraints 0
_refine_ls_restrained_S_all 1.0333
_refine_ls_R_factor_all 0.0688
_refine_ls_R_factor_gt 0.0546
_refine_ls_shift/su_max 0.0000
_refine_ls_shift/su_mean 0.0000
_refine_ls_structure_factor_coef Fsqd
_refine_ls_weighting_details 'w=1/[\s^2^(Fo^2^)+(0.0969P)^2^+0.1545P] where P=(Fo^2^+2Fc^2^)/3'
_refine_ls_weighting_scheme calc
_refine_ls_wR_factor_gt 0.1515
_refine_ls_wR_factor_ref 0.1671
_reflns_Friedel_coverage 0.0
_reflns_limit_h_max 11
_reflns_limit_h_min -18
_reflns_limit_k_max 7
_reflns_limit_k_min 0
_reflns_limit_l_max 19
_reflns_limit_l_min -11
_reflns_number_gt 2190
_reflns_number_total 2864
_reflns_threshold_expression I>=2u(I)
_cod_data_source_file c6cc01016d2.cif
_cod_data_source_block JP-02-10
_cod_depositor_comments
;
The following automatic conversions were performed:

data item '_exptl_absorpt_correction_type' value 'Multi-scan' was
changed to 'multi-scan' in accordance with the
/home/saulius/struct/COD-crude-data/automatic-downloads/DataCite-retrospective/RSC/depositions/lib/dictionaries/cif_core.dic
dictionary named 'cif_core.dic' version 2.4.2 last updated on
2011-04-26.

Automatic conversion script
Id: cif_fix_values 6909 2019-04-08 15:41:33Z antanas 
;
_cod_original_sg_symbol_Hall '-P 2ybc (x-z,y,z)'
_cod_database_code 7124589
_olex2_refinement_description
;
;
_olex2_submission_special_instructions 'No special instructions were received'

loop_
_space_group_symop_id
_space_group_symop_operation_xyz
1 x,y,z
2 -x+1/2,y+1/2,-z+1/2
3 -x,-y,-z
4 x-1/2,-y-1/2,z-1/2

loop_
_atom_site_label
_atom_site_type_symbol
_atom_site_fract_x
_atom_site_fract_y
_atom_site_fract_z
_atom_site_U_iso_or_equiv
_atom_site_adp_type
_atom_site_occupancy
_atom_site_refinement_flags_posn
O1 O 0.17765(5) 0.45483(6) 0.36052(5) 0.0527(3) Uani 1.000000 .
O2 O -0.03638(5) 0.36940(6) 0.30638(5) 0.0704(4) Uani 1.000000 .
O3 O -0.02255(5) -0.18289(6) 0.37353(5) 0.0725(4) Uani 1.000000 .
H3 H -0.01643(5) -0.30777(6) 0.35300(5) 0.1088(6) Uiso 1.000000 GR
C4 C 0.23411(5) 0.68733(6) 0.48098(5) 0.0469(3) Uani 1.000000 .
C5 C -0.04371(5) -0.02707(6) 0.29952(5) 0.0500(4) Uani 1.000000 .
C6 C -0.00211(5) 0.19551(6) 0.33994(5) 0.0490(4) Uani 1.000000 .
C7 C 0.17270(6) 0.52410(6) 0.50816(5) 0.0524(4) Uani 1.000000 .
H7 H 0.15752(6) 0.51309(6) 0.56553(5) 0.0629(5) Uiso 1.000000 R
C8 C 0.28846(5) 0.86782(6) 0.52270(5) 0.0542(4) Uani 1.000000 .
H8 H 0.29000(5) 0.90469(6) 0.58384(5) 0.0650(5) Uiso 1.000000 R
C9 C 0.14150(5) 0.39066(6) 0.43465(5) 0.0493(4) Uani 1.000000 .
C10 C 0.33997(5) 0.99143(6) 0.47269(6) 0.0556(4) Uani 1.000000 .
C11 C 0.23397(5) 0.63695(6) 0.39031(5) 0.0477(3) Uani 1.000000 .
C12 C 0.39842(6) 1.18748(6) 0.51630(6) 0.0769(6) Uani 1.000000 .
H12a H 0.41726(6) 1.16576(6) 0.58197(6) 0.1153(9) Uiso 1.000000 GR
H12b H 0.45375(6) 1.20008(6) 0.49141(6) 0.1153(9) Uiso 1.000000 GR
H12c H 0.36153(6) 1.32167(6) 0.50334(6) 0.1153(9) Uiso 1.000000 GR
C13 C 0.00575(6) -0.09282(6) 0.22372(6) 0.0648(5) Uani 1.000000 .
H13a H 0.07261(6) -0.10578(6) 0.24925(6) 0.0971(7) Uiso 1.000000 GR
H13b H -0.01860(6) -0.23356(6) 0.19773(6) 0.0971(7) Uiso 1.000000 GR
H13c H -0.00550(6) 0.01930(6) 0.17628(6) 0.0971(7) Uiso 1.000000 GR
C14 C 0.33674(6) 0.93354(6) 0.38146(6) 0.0613(4) Uani 1.000000 .
H14 H 0.37166(6) 1.01745(6) 0.34832(6) 0.0736(5) Uiso 1.000000 R
C15 C 0.28389(6) 0.75681(6) 0.33821(5) 0.0590(4) Uani 1.000000 .
H15 H 0.28201(6) 0.72032(6) 0.27698(5) 0.0709(5) Uiso 1.000000 R
C16 C 0.08271(6) 0.18629(6) 0.41957(6) 0.0572(4) Uani 1.000000 .
H16a H 0.06115(6) 0.15528(6) 0.47548(6) 0.0686(5) Uiso 1.000000 R
H16b H 0.12230(6) 0.06225(6) 0.40972(6) 0.0686(5) Uiso 1.000000 R
C17 C -0.14920(6) -0.00812(6) 0.26233(6) 0.0814(6) Uani 1.000000 .
H17a H -0.17360(6) -0.14805(6) 0.23549(6) 0.1220(9) Uiso 1.000000 GR
H17b H -0.17900(6) 0.02915(6) 0.31179(6) 0.1220(9) Uiso 1.000000 GR
H17c H -0.16221(6) 0.10659(6) 0.21601(6) 0.1220(9) Uiso 1.000000 GR

loop_
_atom_site_aniso_label
_atom_site_aniso_U_11
_atom_site_aniso_U_22
_atom_site_aniso_U_33
_atom_site_aniso_U_12
_atom_site_aniso_U_13
_atom_site_aniso_U_23
O1 0.0636(7) 0.0480(6) 0.0466(6) -0.0063(5) 0.0125(5) -0.0049(4)
O2 0.0780(8) 0.0336(5) 0.0871(9) 0.0030(5) -0.0070(7) 0.0033(5)
O3 0.1205(11) 0.0346(6) 0.0655(8) -0.0091(6) 0.0276(7) 0.0041(5)
C4 0.0491(8) 0.0445(7) 0.0458(8) 0.0043(6) 0.0080(6) -0.0002(5)
C5 0.0596(9) 0.0332(7) 0.0578(9) -0.0025(6) 0.0150(7) -0.0008(6)
C6 0.0585(9) 0.0322(7) 0.0567(9) 0.0005(6) 0.0140(7) 0.0004(6)
C7 0.0602(9) 0.0525(8) 0.0445(8) -0.0016(7) 0.0118(6) 0.0021(6)
C8 0.0540(8) 0.0535(8) 0.0522(9) 0.0009(7) 0.0065(7) -0.0076(7)
C9 0.0556(8) 0.0419(7) 0.0488(8) 0.0012(6) 0.0085(6) 0.0044(6)
C10 0.0431(8) 0.0469(8) 0.0718(11) 0.0013(6) 0.0025(7) -0.0008(7)
C11 0.0494(8) 0.0436(7) 0.0484(8) -0.0006(6) 0.0077(6) -0.0005(6)
C12 0.0609(11) 0.0585(10) 0.1044(16) -0.0094(8) 0.0045(10) -0.0123(10)
C13 0.0766(12) 0.0547(9) 0.0654(10) 0.0087(8) 0.0215(9) -0.0038(8)
C14 0.0532(9) 0.0615(9) 0.0688(11) -0.0068(7) 0.0131(7) 0.0082(8)
C15 0.0629(9) 0.0658(9) 0.0495(9) -0.0063(8) 0.0152(7) 0.0024(7)
C16 0.0683(10) 0.0398(7) 0.0596(9) -0.0027(7) 0.0069(7) 0.0060(6)
C17 0.0590(11) 0.0690(11) 0.1171(18) -0.0104(9) 0.0223(11) -0.0208(11)

loop_
_atom_type_symbol
_atom_type_scat_dispersion_real
_atom_type_scat_dispersion_imag
_atom_type_scat_Cromer_Mann_a1
_atom_type_scat_Cromer_Mann_a2
_atom_type_scat_Cromer_Mann_a3
_atom_type_scat_Cromer_Mann_a4
_atom_type_scat_Cromer_Mann_b1
_atom_type_scat_Cromer_Mann_b2
_atom_type_scat_Cromer_Mann_b3
_atom_type_scat_Cromer_Mann_b4
_atom_type_scat_Cromer_Mann_c
_atom_type_scat_source
_atom_type_scat_dispersion_source
H 0.00000 0.00000 0.49300 0.32291 0.14019 0.04081 10.51090 26.12570 3.14236 57.79970 0.0030380000826 'International Tables Volume C Table 6.1.1.4 (pp. 500-502)' 'Henke, Gullikson and Davis, At. Data and Nucl. Data Tables, 1993, 54, 2'
C 0.00347 0.00161 2.31000 1.02000 1.58860 0.86500 20.84390 10.20750 0.56870 51.65120 0.215599998832 'International Tables Volume C Table 6.1.1.4 (pp. 500-502)' 'Henke, Gullikson and Davis, At. Data and Nucl. Data Tables, 1993, 54, 2'
O 0.01158 0.00611 3.04850 2.28680 1.54630 0.86700 13.27710 5.70110 0.32390 32.90890 0.250800013542 'International Tables Volume C Table 6.1.1.4 (pp. 500-502)' 'Henke, Gullikson and Davis, At. Data and Nucl. Data Tables, 1993, 54, 2'

loop_
_geom_angle_atom_site_label_1
_geom_angle_atom_site_label_2
_geom_angle_atom_site_label_3
_geom_angle
C11 O1 C9 105.70(6)
C5 O3 H3 109.5
C8 C4 C7 136.29(8)
C11 C4 C7 105.20(5)
C11 C4 C8 118.51(7)
C6 C5 O3 105.81(6)
C13 C5 O3 110.40(5)
C13 C5 C6 107.86(6)
C17 C5 O3 110.77(6)
C17 C5 C6 110.78(5)
C17 C5 C13 111.05(6)
C5 C6 O2 120.00(6)
C16 C6 O2 122.80(5)
C16 C6 C5 117.18(4)
H7 C7 C4 126.57(4)
C9 C7 C4 106.86(7)
C9 C7 H7 126.57(5)
H8 C8 C4 120.16(5)
C10 C8 C4 119.67(7)
C10 C8 H8 120.16(4)
C7 C9 O1 111.37(6)
C16 C9 O1 114.89(6)
C16 C9 C7 133.61(8)
C12 C10 C8 120.42(7)
C14 C10 C8 119.27(5)
C14 C10 C12 120.31(7)
C4 C11 O1 110.87(6)
C15 C11 O1 125.67(7)
C15 C11 C4 123.46(5)
H12a C12 C10 109.5
H12b C12 C10 109.5
H12b C12 H12a 109.5
H12c C12 C10 109.5
H12c C12 H12a 109.5
H12c C12 H12b 109.5
H13a C13 C5 109.5
H13b C13 C5 109.5
H13b C13 H13a 109.5
H13c C13 C5 109.5
H13c C13 H13a 109.5
H13c C13 H13b 109.5
H14 C14 C10 118.72(4)
C15 C14 C10 122.56(7)
C15 C14 H14 118.72(5)
C14 C15 C11 116.53(7)
H15 C15 C11 121.74(4)
H15 C15 C14 121.74(5)
C9 C16 C6 115.43(5)
H16a C16 C6 108.42(5)
H16a C16 C9 108.42(5)
H16b C16 C6 108.42(3)
H16b C16 C9 108.42(4)
H16b C16 H16a 107.5
H17a C17 C5 109.5
H17b C17 C5 109.5
H17b C17 H17a 109.5
H17c C17 C5 109.5
H17c C17 H17a 109.5
H17c C17 H17b 109.5

loop_
_geom_bond_atom_site_label_1
_geom_bond_atom_site_label_2
_geom_bond_distance
O1 C9 1.3781(11)
O1 C11 1.3735(7)
O2 C6 1.2109(7)
O3 H3 0.8200
O3 C5 1.4212(9)
C4 C7 1.4406(9)
C4 C8 1.3964(8)
C4 C11 1.3800(11)
C5 C6 1.5281(7)
C5 C13 1.5186(12)
C5 C17 1.5070(11)
C6 C16 1.5000(10)
C7 H7 0.9300
C7 C9 1.3454(9)
C8 H8 0.9300
C8 C10 1.3825(11)
C9 C16 1.4788(8)
C10 C12 1.5050(8)
C10 C14 1.3894(12)
C11 C15 1.3761(11)
C12 H12a 0.9600
C12 H12b 0.9600
C12 H12c 0.9600
C13 H13a 0.9600
C13 H13b 0.9600
C13 H13c 0.9600
C14 H14 0.9300
C14 C15 1.3765(8)
C15 H15 0.9300
C16 H16a 0.9700
C16 H16b 0.9700
C17 H17a 0.9600
C17 H17b 0.9600
C17 H17c 0.9600
